data_7035111
loop_
_publ_author_name
'Bryant, Macguire R.'
'Burrows, Andrew D.'
'Fitchett, Christopher M.'
'Hawes, Chris S.'
'Hunter, Sally O.'
'Keenan, Luke L.'
'Kelly, David J.'
'Kruger, Paul E.'
'Mahon, Mary F.'
'Richardson, Christopher'

_publ_section_title
;
 The synthesis and characterisation of coordination and hydrogen-bonded
 networks based on 4-(3,5-dimethyl-1H-pyrazol-4-yl)benzoic acid.
;
_journal_issue 19
_journal_name_full 'Dalton transactions (Cambridge, England : 2003)'
_journal_page_first 9269
_journal_page_last 9280
_journal_paper_doi 10.1039/c5dt00011d
_journal_volume 44
_journal_year 2015
_chemical_formula_moiety '0.25(C204 H172 Cu16 N40 O32)'
_chemical_formula_sum 'C51 H43 Cu4 N10 O8'
_chemical_formula_weight 1178.11
_space_group_crystal_system monoclinic
_space_group_IT_number 15
_space_group_name_Hall '-I 2ya'
_space_group_name_H-M_alt 'I 1 2/a 1'
_symmetry_Int_Tables_number 15
_symmetry_space_group_name_Hall '-I 2ya'
_symmetry_space_group_name_H-M 'I 1 2/a 1'
_atom_sites_solution_hydrogens geom
_atom_sites_solution_primary direct
_atom_sites_solution_secondary difmap
_audit_creation_date 2014-12-29
_audit_creation_method
;
Olex2 1.2
(compiled 2014.08.28 svn.r2986 for OlexSys, GUI svn.r4874)
;
_audit_update_record
;
2015-03-12 deposited with the CCDC.
2015-04-17 downloaded from the CCDC.
;
_cell_angle_alpha 90.00
_cell_angle_beta 92.11(3)
_cell_angle_gamma 90.00
_cell_formula_units_Z 4
_cell_length_a 18.658(4)
_cell_length_b 13.470(3)
_cell_length_c 18.736(4)
_cell_measurement_reflns_used 4578
_cell_measurement_temperature 100(2)
_cell_measurement_theta_max 25.99
_cell_measurement_theta_min 2.18
_cell_volume 4705.6(18)
_computing_cell_refinement 'XDS (Kabsch, 1993)'
_computing_data_collection 'BluIce (McPhillips, 2002)'
_computing_data_reduction 'XDS (Kabsch, 1993)'
_computing_molecular_graphics 'Olex2 (Dolomanov et al., 2009)'
_computing_publication_material 'Olex2 (Dolomanov et al., 2009)'
_computing_structure_refinement 'XLMP (Sheldrick, 2008)'
_computing_structure_solution 'XS (Sheldrick, 2008)'
_diffrn_ambient_temperature 100(2)
_diffrn_measured_fraction_theta_full 0.992
_diffrn_measured_fraction_theta_max 0.991
_diffrn_measurement_device_type 'ADSC Quantum 210r'
_diffrn_measurement_method 'Phi Scan'
_diffrn_radiation_monochromator 'Silicon Double Crystal'
_diffrn_radiation_probe x-ray
_diffrn_radiation_type Synchrotron
_diffrn_radiation_wavelength 0.71080
_diffrn_reflns_av_R_equivalents 0.1242
_diffrn_reflns_av_unetI/netI 0.0670
_diffrn_reflns_limit_h_max 23
_diffrn_reflns_limit_h_min -23
_diffrn_reflns_limit_k_max 16
_diffrn_reflns_limit_k_min -16
_diffrn_reflns_limit_l_max 23
_diffrn_reflns_limit_l_min -23
_diffrn_reflns_number 30696
_diffrn_reflns_theta_full 25.00
_diffrn_reflns_theta_max 25.99
_diffrn_reflns_theta_min 2.18
_diffrn_source 'Australian Synchrotron'
_diffrn_standards_decay_% 0
_diffrn_standards_interval_count 0
_diffrn_standards_interval_time 0
_diffrn_standards_number 0
_exptl_absorpt_coefficient_mu 1.852
_exptl_absorpt_correction_type multi-scan
_exptl_absorpt_process_details 'XScale within XDS'
_exptl_crystal_colour purple
_exptl_crystal_density_diffrn 1.663
_exptl_crystal_density_method 'not measured'
_exptl_crystal_description plate
_exptl_crystal_F_000 2396
_exptl_crystal_size_max 0.1
_exptl_crystal_size_mid 0.03
_exptl_crystal_size_min 0.03
_refine_diff_density_max 3.722
_refine_diff_density_min -2.042
_refine_diff_density_rms 0.461
_refine_ls_extinction_method none
_refine_ls_goodness_of_fit_ref 2.520
_refine_ls_hydrogen_treatment constr
_refine_ls_matrix_type full
_refine_ls_number_parameters 211
_refine_ls_number_reflns 4578
_refine_ls_number_restraints 25
_refine_ls_restrained_S_all 2.543
_refine_ls_R_factor_all 0.3323
_refine_ls_R_factor_gt 0.2556
_refine_ls_shift/su_max 0.003
_refine_ls_shift/su_mean 0.000
_refine_ls_structure_factor_coef Fsqd
_refine_ls_weighting_details 'calc w=1/[\s^2^(Fo^2^)+(0.2000P)^2^+0.0000P] where P=(Fo^2^+2Fc^2^)/3'
_refine_ls_weighting_scheme calc
_refine_ls_wR_factor_gt 0.5936
_refine_ls_wR_factor_ref 0.6441
_reflns_number_gt 2471
_reflns_number_total 4578
_reflns_threshold_expression >2sigma(I)
_cod_data_source_file c5dt00011d2.cif
_cod_data_source_block i2a
_cod_depositor_comments
;
The following automatic conversions were performed:

'_exptl_absorpt_correction_type' value 'Multi-Scan' changed to
'multi-scan' according to
/usr/data/users/saulius/crontab/automatic-downloads/rss-feeds/RSC/lib/dictionaries/cif_core.dic
dictionary named 'cif_core.dic' version 2.4.2 from 2011-04-26.

Automatic conversion script
Id: cif_fix_values 3271 2015-04-21 07:52:19Z andrius 

 Adding full bibliography for 7035103--7035111.cif.
;
_cod_original_cell_volume 4705.6(16)
_cod_database_code 7035111
_olex2_refinement_description
;
1. Others
 Fixed Sof: O1(0.5) O1A(0.5) O1B(0.5) O1C(0.5) N1(0.5) N1A(0.5) N1B(0.5)
 N1C(0.5) O2(0.5) O2A(0.5) O2B(0.5) O2C(0.5) N2B(0.5) N2C(0.5) C3'(0.5)
 C3A'(0.5) C3C'(0.5) C4C'(0.5) C7(0.5) C7A(0.5) C7B(0.5) C7C(0.5) C31(0.5)
 H31A(0.5) H31B(0.5) H31C(0.5) C31A(0.5) H31D(0.5) H31E(0.5) H31F(0.5)
 C31B(0.5) H31G(0.5) H31H(0.5) H31I(0.5) C31C(0.5) H31J(0.5) H31K(0.5)
 H31L(0.5) C51C(0.5) H51G(0.5) H51H(0.5) H51I(0.5)
 Fixed Uiso: H2(0.069) H2B(0.073) H3(0.057) H3B(0.058) H5(0.039) H5B(0.051)
 H6(0.055) H6B(0.068) H31A(0.069) H31B(0.069) H31C(0.069) H31D(0.111)
 H31E(0.111) H31F(0.111) H31G(0.072) H31H(0.072) H31I(0.072) H31J(0.124)
 H31K(0.124) H31L(0.124) H51A(0.163) H51B(0.163) H51C(0.163) H51D(0.16)
 H51E(0.16) H51F(0.16) H51G(0.097) H51H(0.097) H51I(0.097)
 Fixed X: H2(0.4297) H2B(0.7971) H3(0.4831) H3B(0.8309) H5(0.665) H5B(0.9135)
 H6(0.6065) H6B(0.8909) H31A(0.5644) H31B(0.6179) H31C(0.6447) H31D(0.5785)
 H31E(0.6638) H31F(0.623) H31G(1.0368) H31H(1.0514) H31I(1.0243) H31J(1.064)
 H31K(1.045) H31L(1.0178) H51A(0.6555) H51B(0.7232) H51C(0.6464) H51D(0.7357)
 H51E(0.7306) H51F(0.7407) H51G(0.768) H51H(0.7511) H51I(0.7485)
 Fixed Y: H2(0.8336) H2B(1.0113) H3(0.9882) H3B(0.874) H5(0.8829) H5B(0.7592)
 H6(0.7343) H6B(0.9194) H31A(1.0599) H31B(1.1412) H31C(1.0295) H31D(1.0632)
 H31E(1.0616) H31F(0.9661) H31G(0.7337) H31H(0.6172) H31I(0.6807) H31J(0.7003)
 H31K(0.7672) H31L(0.7996) H51A(1.0097) H51B(1.0821) H51C(1.1259) H51D(0.719)
 H51E(0.6071) H51F(0.6965) H51G(0.5795) H51H(0.5732) H51I(0.6781)
 Fixed Z: H2(0.6505) H2B(0.6377) H3(0.6706) H3B(0.5746) H5(0.5857) H5B(0.7619)
 H6(0.5561) H6B(0.813) H31A(0.7664) H31B(0.8008) H31C(0.7901) H31D(0.8127)
 H31E(0.8249) H31F(0.7928) H31G(0.6024) H31H(0.6114) H31I(0.6774) H31J(0.5877)
 H31K(0.655) H31L(0.5764) H51A(0.4996) H51B(0.5085) H51C(0.4843) H51D(0.6105)
 H51E(0.582) H51F(0.527) H51G(0.6779) H51H(0.5937) H51I(0.6337)
;
_olex2_computing_structure_refinement_long 'SHELXL-97 (Sheldrick, 1997)'
_olex2_computing_structure_solution_long 'SHELXS-97 (Sheldrick, 1997)'
_olex2_submission_special_instructions 'No special instructions were received'

loop_
_space_group_symop_id
_space_group_symop_operation_xyz
1 'x, y, z'
2 '-x+1/2, y, -z'
3 'x+1/2, y+1/2, z+1/2'
4 '-x+1, y+1/2, -z+1/2'
5 '-x, -y, -z'
6 'x-1/2, -y, z'
7 '-x+1/2, -y+1/2, -z+1/2'
8 'x, -y+1/2, z+1/2'

loop_
_atom_site_label
_atom_site_type_symbol
_atom_site_fract_x
_atom_site_fract_y
_atom_site_fract_z
_atom_site_U_iso_or_equiv
_atom_site_adp_type
_atom_site_occupancy
_atom_site_calc_flag
_atom_site_disorder_assembly
_atom_site_disorder_group
_atom_site_refinement_flags_posn
Cu1 Cu 0.7504(3) 1.2649(3) 0.7260(2) 0.0805(16) Uani 1 d . . .
O1 O 0.4210(15) 0.6504(19) 0.5690(13) 0.033(5) Uiso 0.50 d A 2 .
O1A O 0.3944(15) 0.698(2) 0.5530(15) 0.045(6) Uiso 0.50 d B 1 .
O1B O 0.8084(17) 1.039(2) 0.8515(17) 0.056(7) Uiso 0.50 d C 1 .
O1C O 0.8076(13) 1.0963(19) 0.8136(13) 0.035(5) Uiso 0.50 d . 2 .
N1 N 0.690(2) 1.177(2) 0.6004(16) 0.071(12) Uiso 0.50 d D 2 D
N1A N 0.6892(18) 1.163(2) 0.6318(13) 0.047(8) Uiso 0.50 d D 1 D
N1B N 0.8586(17) 0.577(2) 0.5490(17) 0.039(7) Uiso 0.50 d E 2 .
N1C N 0.8972(16) 0.562(2) 0.5818(16) 0.029(6) Uiso 0.50 d F 1 D
C1 C 0.5118(11) 0.7683(16) 0.5961(11) 0.047(5) Uiso 1 d . . .
C1B C 0.8414(13) 0.9812(16) 0.7307(12) 0.053(5) Uiso 1 d . . D
Cu2 Cu 0.52261(19) 0.4865(2) 0.5109(2) 0.0721(14) Uani 1 d . . .
O2 O 0.5342(11) 0.5927(14) 0.5770(10) 0.019(4) Uiso 0.50 d . 2 .
O2A O 0.4981(15) 0.615(2) 0.5575(14) 0.036(5) Uiso 0.50 d . 1 .
O2B O 0.8145(15) 1.128(2) 0.7477(16) 0.040(6) Uiso 0.50 d . 1 .
O2C O 0.8143(13) 1.1574(18) 0.7032(14) 0.035(5) Uiso 0.50 d . 2 .
N2 N 0.6734(12) 1.1872(15) 0.6681(13) 0.065(5) Uiso 1 d D 2 D
N2A N 0.6761(11) 1.1633(15) 0.7037(11) 0.061(5) Uiso 1 d . 1 D
N2B N 0.9257(14) 0.5752(16) 0.5530(14) 0.015(5) Uiso 0.50 d . 2 .
N2C N 0.9545(15) 0.5852(18) 0.5757(14) 0.021(5) Uiso 0.50 d . 1 .
C2 C 0.4766(14) 0.8453(18) 0.6344(13) 0.058(6) Uiso 1 d . . .
H2 H 0.4297 0.8336 0.6505 0.069 Uiso 1 calc . . R
C2B C 0.8243(14) 0.962(2) 0.6628(13) 0.061(6) Uiso 1 d . . .
H2B H 0.7971 1.0113 0.6377 0.073 Uiso 1 calc . . R
C3 C 0.5090(12) 0.9363(16) 0.6489(11) 0.048(5) Uiso 1 d . . .
H3 H 0.4831 0.9882 0.6706 0.057 Uiso 1 calc B . R
C3' C 0.639(2) 1.108(2) 0.6975(10) 0.039(9) Uiso 0.50 d D 2 D
C3A' C 0.6330(19) 1.083(2) 0.7109(12) 0.034(8) Uiso 0.50 d D 1 D
C3B C 0.8415(12) 0.8785(16) 0.6245(11) 0.048(5) Uiso 1 d . . .
H3B H 0.8309 0.8740 0.5746 0.058 Uiso 1 calc C . R
C3B' C 0.9456(12) 0.652(2) 0.6027(16) 0.071(7) Uiso 1 d G 2 D
C3C' C 0.9600(12) 0.685(3) 0.617(3) 0.077(18) Uiso 0.50 d G 1 D
C4 C 0.5804(9) 0.9502(13) 0.6309(9) 0.032(4) Uiso 1 d D . .
C4' C 0.6203(10) 1.0477(13) 0.6415(8) 0.043(4) Uiso 1 d . . D
C4B C 0.8756(8) 0.8000(12) 0.6624(8) 0.027(3) Uiso 1 d G . .
C4B' C 0.8886(7) 0.7052(11) 0.6234(8) 0.029(3) Uiso 1 d . . D
C4C' C 0.8450(19) 0.628(2) 0.620(2) 0.044(9) Uiso 0.50 d F 1 D
C5 C 0.6163(10) 0.8743(13) 0.5972(9) 0.033(4) Uiso 1 d . . .
H5 H 0.6650 0.8829 0.5857 0.039 Uiso 1 calc D . R
C5' C 0.6555(17) 1.092(2) 0.5866(10) 0.093(9) Uiso 1 d D . D
C5B C 0.8924(10) 0.8111(15) 0.7340(10) 0.042(4) Uiso 1 d . . .
H5B H 0.9135 0.7592 0.7619 0.051 Uiso 1 calc G . R
C5B' C 0.8323(14) 0.662(3) 0.5841(17) 0.081(8) Uiso 1 d E 2 D
C6 C 0.5810(11) 0.7848(16) 0.5799(11) 0.046(4) Uiso 1 d D . .
H6 H 0.6065 0.7343 0.5561 0.055 Uiso 1 calc . . R
C6B C 0.8758(13) 0.9080(18) 0.7648(13) 0.057(5) Uiso 1 d G . .
H6B H 0.8909 0.9194 0.8130 0.068 Uiso 1 calc . . R
C7 C 0.459(4) 0.674(4) 0.561(3) 0.054(11) Uiso 0.50 d B 1 .
C7A C 0.488(2) 0.661(3) 0.581(2) 0.027(7) Uiso 0.50 d A 2 .
C7B C 0.820(2) 1.054(3) 0.782(2) 0.039(8) Uiso 0.50 d C 1 .
C7C C 0.8211(19) 1.086(2) 0.753(2) 0.032(8) Uiso 0.50 d . 2 D
C31 C 0.614(2) 1.083(3) 0.7699(15) 0.046(9) Uiso 0.50 d D 2 D
H31A H 0.5644 1.0599 0.7664 0.069 Uiso 0.50 calc D 2 R
H31B H 0.6179 1.1412 0.8008 0.069 Uiso 0.50 calc D 2 R
H31C H 0.6447 1.0295 0.7901 0.069 Uiso 0.50 calc D 2 R
C31A C 0.624(3) 1.039(5) 0.794(3) 0.074(15) Uiso 0.50 d D 1 .
H31D H 0.5785 1.0632 0.8127 0.111 Uiso 0.50 calc D 1 R
H31E H 0.6638 1.0616 0.8249 0.111 Uiso 0.50 calc D 1 R
H31F H 0.6230 0.9661 0.7928 0.111 Uiso 0.50 calc D 1 R
C31B C 1.0209(16) 0.673(3) 0.625(2) 0.048(9) Uiso 0.50 d G 2 D
H31G H 1.0368 0.7337 0.6024 0.072 Uiso 0.50 calc G 2 R
H31H H 1.0514 0.6172 0.6114 0.072 Uiso 0.50 calc G 2 R
H31I H 1.0243 0.6807 0.6774 0.072 Uiso 0.50 calc G 2 R
C31C C 1.028(3) 0.743(5) 0.608(3) 0.083(16) Uiso 0.50 d G 1 D
H31J H 1.0640 0.7003 0.5877 0.124 Uiso 0.50 calc G 1 R
H31K H 1.0450 0.7672 0.6550 0.124 Uiso 0.50 calc G 1 R
H31L H 1.0178 0.7996 0.5764 0.124 Uiso 0.50 calc G 1 R
C51 C 0.671(2) 1.076(3) 0.514(2) 0.109(12) Uiso 1 d . . .
H51A H 0.6555 1.0097 0.4996 0.163 Uiso 1 calc D . R
H51B H 0.7232 1.0821 0.5085 0.163 Uiso 1 calc . . R
H51C H 0.6464 1.1259 0.4843 0.163 Uiso 1 calc . . R
C51B C 0.753(2) 0.672(3) 0.575(2) 0.107(11) Uiso 1 d E 2 .
H51D H 0.7357 0.7190 0.6105 0.160 Uiso 1 calc E 2 R
H51E H 0.7306 0.6071 0.5820 0.160 Uiso 1 calc E 2 R
H51F H 0.7407 0.6965 0.5270 0.160 Uiso 1 calc E 2 R
C51C C 0.773(3) 0.614(4) 0.632(3) 0.064(12) Uiso 0.50 d F 1 .
H51G H 0.7680 0.5795 0.6779 0.097 Uiso 0.50 calc F 1 R
H51H H 0.7511 0.5732 0.5937 0.097 Uiso 0.50 calc F 1 R
H51I H 0.7485 0.6781 0.6337 0.097 Uiso 0.50 calc F 1 R

loop_
_atom_site_aniso_label
_atom_site_aniso_U_11
_atom_site_aniso_U_22
_atom_site_aniso_U_33
_atom_site_aniso_U_23
_atom_site_aniso_U_13
_atom_site_aniso_U_12
Cu1 0.093(3) 0.030(2) 0.119(4) -0.026(2) 0.007(3) 0.0011(17)
Cu2 0.086(3) 0.0260(16) 0.105(3) -0.0009(15) 0.011(2) -0.0121(16)

loop_
_atom_type_symbol
_atom_type_description
_atom_type_scat_dispersion_real
_atom_type_scat_dispersion_imag
_atom_type_scat_source
C C 0.0033 0.0016 'International Tables Vol C Tables 4.2.6.8 and 6.1.1.4'
H H 0.0000 0.0000 'International Tables Vol C Tables 4.2.6.8 and 6.1.1.4'
Cu Cu 0.3280 1.2590 'International Tables Vol C Tables 4.2.6.8 and 6.1.1.4'
N N 0.0061 0.0033 'International Tables Vol C Tables 4.2.6.8 and 6.1.1.4'
O O 0.0106 0.0060 'International Tables Vol C Tables 4.2.6.8 and 6.1.1.4'

loop_
_geom_angle_atom_site_label_1
_geom_angle_atom_site_label_2
_geom_angle_atom_site_label_3
_geom_angle
_geom_angle_site_symmetry_1
_geom_angle_site_symmetry_3
Cu1 Cu1 O1C 127.6(9) 7_676 7_676
Cu1 Cu1 N1A 113.7(8) 7_676 .
Cu1 Cu1 O2B 92.3(10) 7_676 7_676
Cu1 Cu1 O2B 61.5(9) 7_676 .
Cu1 Cu1 O2C 85.9(9) 7_676 .
Cu1 Cu1 O2C 66.3(8) 7_676 7_676
Cu1 Cu1 N2 103.9(9) 7_676 .
Cu1 Cu1 N2A 82.9(8) 7_676 .
Cu1 Cu1 N2A 69.4(8) 7_676 7_676
Cu1 Cu1 C7C 99.1(12) 7_676 7_676
O1C Cu1 N1A 91.2(10) 7_676 .
O1C Cu1 C7C 28.8(12) 7_676 7_676
O2B Cu1 O1C 35.2(11) 7_676 7_676
O2B Cu1 O1C 170.9(10) . 7_676
O2B Cu1 N1A 84.4(11) . .
O2B Cu1 N1A 108.2(12) 7_676 .
O2B Cu1 O2B 153.9(5) 7_676 .
O2B Cu1 O2C 26.0(9) 7_676 7_676
O2B Cu1 N2 94.7(10) 7_676 .
O2B Cu1 N2A 97.3(10) 7_676 .
O2B Cu1 N2A 84.2(10) 7_676 7_676
O2B Cu1 C7C 160.1(15) . 7_676
O2B Cu1 C7C 8.2(14) 7_676 7_676
O2C Cu1 O1C 61.2(10) 7_676 7_676
O2C Cu1 O1C 146.5(10) . 7_676
O2C Cu1 N1A 117.6(11) 7_676 .
O2C Cu1 N1A 72.6(11) . .
O2C Cu1 O2B 24.4(9) . .
O2C Cu1 O2B 178.2(9) . 7_676
O2C Cu1 O2B 127.9(8) 7_676 .
O2C Cu1 O2C 152.2(4) . 7_676
O2C Cu1 N2 85.8(10) . .
O2C Cu1 N2A 82.5(9) . .
O2C Cu1 N2A 95.2(9) . 7_676
O2C Cu1 C7C 33.0(13) 7_676 7_676
O2C Cu1 C7C 173.2(13) . 7_676
N2 Cu1 O1C 86.1(9) . 7_676
N2 Cu1 N1A 17.8(8) . .
N2 Cu1 O2B 92.0(10) . .
N2 Cu1 O2C 100.4(9) . 7_676
N2 Cu1 N2A 173.1(7) . 7_676
N2 Cu1 C7C 97.5(11) . 7_676
N2A Cu1 O1C 96.7(9) 7_676 7_676
N2A Cu1 O1C 100.3(9) . 7_676
N2A Cu1 N1A 33.7(6) . .
N2A Cu1 N1A 166.7(10) 7_676 .
N2A Cu1 O2B 80.4(10) . .
N2A Cu1 O2B 86.2(10) 7_676 .
N2A Cu1 O2C 75.7(9) 7_676 7_676
N2A Cu1 O2C 93.6(9) . 7_676
N2A Cu1 N2 21.1(6) . .
N2A Cu1 N2A 152.3(3) . 7_676
N2A Cu1 C7C 102.7(11) . 7_676
N2A Cu1 C7C 82.3(10) 7_676 7_676
C7C Cu1 N1A 109.3(13) 7_676 .
C7C O1C Cu1 84(2) . 7_676
N2 N1 C5' 98.5(17) . .
N2A N1A Cu1 53.0(11) . .
N2A N1A C5' 119.7(18) . .
C5' N1A Cu1 170(2) . .
N2B N1B C5B' 111(3) . .
N2C N1C C4C' 121(2) . .
C2 C1 C7 117(3) . .
C2 C1 C7A 130(2) . .
C6 C1 C2 117(2) . .
C6 C1 C7 125(3) . .
C6 C1 C7A 112(2) . .
C7A C1 C7 23.3(17) . .
C2B C1B C6B 114(2) . .
C2B C1B C7B 135(3) . .
C2B C1B C7C 113(2) . .
C6B C1B C7B 109(3) . .
C6B C1B C7C 133(3) . .
C7B C1B C7C 27.5(17) . .
Cu2 Cu2 O2 93.8(8) 5_666 .
Cu2 Cu2 O2 59.4(7) 5_666 5_666
Cu2 Cu2 O2A 80.6(10) 5_666 5_666
Cu2 Cu2 O2A 70.0(9) 5_666 .
Cu2 Cu2 N2B 65.3(8) 5_666 6_565
Cu2 Cu2 N2B 87.4(9) 5_666 2_656
Cu2 Cu2 N2C 83.0(10) 5_666 6_565
Cu2 Cu2 N2C 69.7(9) 5_666 2_656
O2 Cu2 O2 153.3(3) . 5_666
O2 Cu2 O2A 23.9(7) . .
O2 Cu2 O2A 174.4(8) . 5_666
O2 Cu2 N2B 97.3(9) . 6_565
O2 Cu2 N2B 83.9(9) . 2_656
O2 Cu2 N2C 90.3(9) . 2_656
O2 Cu2 N2C 91.5(9) . 6_565
O2A Cu2 O2 129.4(8) . 5_666
O2A Cu2 O2 21.2(8) 5_666 5_666
O2A Cu2 O2A 150.6(5) 5_666 .
O2A Cu2 N2B 96.7(10) 5_666 2_656
O2A Cu2 N2B 79.6(10) 5_666 6_565
O2A Cu2 N2B 88.0(10) . 6_565
O2A Cu2 N2C 89.5(10) . 6_565
O2A Cu2 N2C 81.4(10) . 2_656
O2A Cu2 N2C 86.9(10) 5_666 6_565
O2A Cu2 N2C 88.6(10) 5_666 2_656
N2B Cu2 O2 72.6(8) 6_565 5_666
N2B Cu2 O2 94.1(9) 2_656 5_666
N2B Cu2 O2A 82.3(10) 2_656 .
N2B Cu2 N2B 152.7(4) 2_656 6_565
N2B Cu2 N2C 18.5(8) 2_656 2_656
N2B Cu2 N2C 169.1(9) 2_656 6_565
N2C Cu2 O2 85.5(9) 6_565 5_666
N2C Cu2 O2 80.7(9) 2_656 5_666
N2C Cu2 N2B 18.4(8) 6_565 6_565
N2C Cu2 N2B 134.7(7) 2_656 6_565
N2C Cu2 N2C 152.7(4) 6_565 2_656
Cu2 O2 Cu2 26.7(3) . 5_666
C7A O2 Cu2 122(2) . .
C7A O2 Cu2 95(2) . 5_666
Cu2 O2A Cu2 29.4(5) 5_666 .
C7 O2A Cu2 117(4) . 5_666
C7 O2A Cu2 146(4) . .
Cu1 O2B Cu1 26.1(5) 7_676 .
C7B O2B Cu1 145(3) . .
C7B O2B Cu1 121(3) . 7_676
Cu1 O2C Cu1 27.8(4) . 7_676
C7C O2C Cu1 115(2) . .
C7C O2C Cu1 88.0(19) . 7_676
N1 N2 Cu1 112.2(19) . .
N1 N2 C3' 115.9(17) . .
C3' N2 Cu1 121.0(19) . .
Cu1 N2A Cu1 27.7(3) . 7_676
N1A N2A Cu1 93.3(14) . .
N1A N2A Cu1 118.5(15) . 7_676
C3A' N2A Cu1 160.3(18) . .
C3A' N2A Cu1 132.8(17) . 7_676
C3A' N2A N1A 102.9(15) . .
N1B N2B Cu2 147(2) . 6_665
N1B N2B Cu2 119(2) . 2_656
N1B N2B C3B' 105(2) . .
Cu2 N2B Cu2 27.3(4) 2_656 6_665
C3B' N2B Cu2 135.5(19) . 2_656
C3B' N2B Cu2 108.4(17) . 6_665
N1C N2C Cu2 97(2) . 2_656
N1C N2C Cu2 123(2) . 6_665
N1C N2C C3C' 104(2) . .
Cu2 N2C Cu2 27.3(4) 6_665 2_656
C3C' N2C Cu2 154(2) . 2_656
C3C' N2C Cu2 133(2) . 6_665
C3 C2 C1 122(2) . .
C1B C2B C3B 127(2) . .
C2 C3 C4 119(2) . .
N2 C3' C31 136(2) . .
C4' C3' N2 105.3(14) . .
C4' C3' C31 119(2) . .
N2A C3A' C4' 105.0(17) . .
N2A C3A' C31A 117(3) . .
C4' C3A' C31A 136(3) . .
C2B C3B C4B 117.2(19) . .
N2B C3B' C31B 123(2) . .
C4B' C3B' N2B 113(2) . .
C4B' C3B' C31B 124(3) . .
C4B' C3C' N2C 100(2) . .
C4B' C3C' C31C 137(4) . .
C31C C3C' N2C 116(4) . .
C3 C4 C4' 123.4(17) . .
C5 C4 C3 119.4(17) . .
C5 C4 C4' 117.0(15) . .
C3' C4' C3A' 18.3(14) . .
C3' C4' C4 136.6(16) . .
C3' C4' C5' 101.7(13) . .
C3A' C4' C4 118.8(16) . .
C5' C4' C3A' 118.7(16) . .
C5' C4' C4 121.4(14) . .
C3B C4B C4B' 118.1(15) . .
C5B C4B C3B 119.4(16) . .
C5B C4B C4B' 122.4(15) . .
C3B' C4B' C3C' 24(2) . .
C3B' C4B' C4B 137.5(18) . .
C3B' C4B' C5B' 102(2) . .
C3C' C4B' C4B 113(2) . .
C3C' C4B' C5B' 126(3) . .
C4C' C4B' C3B' 93(2) . .
C4C' C4B' C3C' 116(3) . .
C4C' C4B' C4B 126(2) . .
C4C' C4B' C5B' 35.9(18) . .
C5B' C4B' C4B 118.9(18) . .
C4B' C4C' N1C 95(2) . .
C4B' C4C' C51C 135(4) . .
C51C C4C' N1C 130(3) . .
C4 C5 C6 120.5(17) . .
N1 C5' N1A 25.8(15) . .
N1 C5' C4' 117.8(15) . .
N1 C5' C51 101(2) . .
N1A C5' C51 125(3) . .
C4' C5' N1A 93.5(15) . .
C4' C5' C51 141(2) . .
C4B C5B C6B 115.9(18) . .
N1B C5B' C51B 112(3) . .
C4B' C5B' N1B 108(2) . .
C4B' C5B' C51B 139(3) . .
C1 C6 C5 122.0(19) . .
C1B C6B C5B 125(2) . .
O1A C7 C1 114(4) . .
O2A C7 O1A 146(6) . .
O2A C7 C1 101(5) . .
O1 C7A C1 114(3) . .
O2 C7A O1 125(3) . .
O2 C7A C1 121(3) . .
O1B C7B C1B 128(4) . .
O2B C7B O1B 130(4) . .
O2B C7B C1B 102(4) . .
O1C C7C Cu1 66.9(17) . 7_676
O1C C7C C1B 116(4) . .
O1C C7C O2C 124(3) . .
C1B C7C Cu1 161(2) . 7_676
O2C C7C Cu1 58.9(15) . 7_676
O2C C7C C1B 120(3) . .

loop_
_geom_bond_atom_site_label_1
_geom_bond_atom_site_label_2
_geom_bond_distance
_geom_bond_site_symmetry_2
Cu1 Cu1 0.984(7) 7_676
Cu1 O1C 2.27(3) 7_676
Cu1 N1A 2.48(2) .
Cu1 O2B 2.23(3) .
Cu1 O2B 1.96(3) 7_676
Cu1 O2C 1.93(2) .
Cu1 O2C 2.11(2) 7_676
Cu1 N2 2.05(2) .
Cu1 N2A 1.983(19) .
Cu1 N2A 2.101(18) 7_676
Cu1 C7C 2.46(3) 7_676
O1 C7A 1.28(5) .
O1A C7 1.24(7) .
O1B C7B 1.33(6) .
O1C Cu1 2.27(3) 7_676
O1C C7C 1.19(5) .
N1 N2 1.323(19) .
N1 C5' 1.333(19) .
N1A N2A 1.378(18) .
N1A C5' 1.412(18) .
N1B N2B 1.25(4) .
N1B C5B' 1.42(4) .
N1C N2C 1.12(4) .
N1C C4C' 1.52(5) .
C1 C2 1.43(3) .
C1 C6 1.36(3) .
C1 C7 1.72(6) .
C1 C7A 1.53(4) .
C1B C2B 1.33(3) .
C1B C6B 1.33(3) .
C1B C7B 1.45(5) .
C1B C7C 1.517(19) .
Cu2 Cu2 0.993(7) 5_666
Cu2 O2 2.20(2) 5_666
Cu2 O2 1.900(19) .
Cu2 O2A 1.90(3) 5_666
Cu2 O2A 2.00(3) .
Cu2 N2B 1.97(2) 2_656
Cu2 N2B 2.16(3) 6_565
Cu2 N2C 2.15(3) 2_656
Cu2 N2C 2.03(2) 6_565
O2 Cu2 2.20(2) 5_666
O2 C7A 1.26(5) .
O2A Cu2 1.90(3) 5_666
O2A C7 1.09(6) .
O2B Cu1 1.96(3) 7_676
O2B C7B 1.19(5) .
O2C Cu1 2.11(2) 7_676
O2C C7C 1.34(5) .
N2 C3' 1.371(18) .
N2A Cu1 2.101(18) 7_676
N2A C3A' 1.358(18) .
N2B Cu2 1.97(2) 2_656
N2B Cu2 2.16(3) 6_665
N2B C3B' 1.43(4) .
N2C Cu2 2.15(3) 2_656
N2C Cu2 2.03(2) 6_665
N2C C3C' 1.55(5) .
C2 C3 1.39(3) .
C2B C3B 1.38(3) .
C3 C4 1.40(3) .
C3' C4' 1.364(17) .
C3' C31 1.486(19) .
C3A' C4' 1.396(18) .
C3A' C31A 1.68(7) .
C3B C4B 1.41(3) .
C3B' C4B' 1.352(18) .
C3B' C31B 1.480(19) .
C3C' C4B' 1.37(2) .
C3C' C31C 1.50(2) .
C4 C4' 1.52(2) .
C4 C5 1.39(2) .
C4' C5' 1.377(13) .
C4B C4B' 1.50(2) .
C4B C5B 1.37(3) .
C4B' C4C' 1.318(19) .
C4B' C5B' 1.387(18) .
C4C' C51C 1.39(6) .
C5 C6 1.41(3) .
C5' C51 1.42(4) .
C5B C6B 1.46(3) .
C5B' C51B 1.49(5) .
C7C Cu1 2.46(3) 7_676

loop_
_geom_torsion_atom_site_label_1
_geom_torsion_atom_site_label_2
_geom_torsion_atom_site_label_3
_geom_torsion_atom_site_label_4
_geom_torsion
_geom_torsion_site_symmetry_1
_geom_torsion_site_symmetry_4
Cu1 Cu1 N1A N2A 26(2) 7_676 .
Cu1 Cu1 N1A C5' -18(15) 7_676 .
Cu1 Cu1 O2B C7B 28(4) 7_676 .
Cu1 Cu1 O2C C7C 9(2) 7_676 .
Cu1 Cu1 N2 N1 -147(2) 7_676 .
Cu1 Cu1 N2 C3' -5(2) 7_676 .
Cu1 Cu1 N2A N1A -156.5(19) 7_676 .
Cu1 Cu1 N2A C3A' -11(6) 7_676 .
Cu1 O1C C7C C1B -159(3) 7_676 .
Cu1 O1C C7C O2C 16(3) 7_676 .
Cu1 N1A N2A Cu1 -12.1(9) . 7_676
Cu1 N1A N2A C3A' -169(3) . .
Cu1 N1A C5' N1 -160(19) . .
Cu1 N1A C5' C4' 39(15) . .
Cu1 N1A C5' C51 -132(13) . .
Cu1 O2B C7B O1B -41(7) . .
Cu1 O2B C7B O1B -27(5) 7_676 .
Cu1 O2B C7B C1B 153(2) 7_676 .
Cu1 O2B C7B C1B 139(4) . .
Cu1 O2C C7C Cu1 -4.4(10) . 7_676
Cu1 O2C C7C O1C -17(4) 7_676 .
Cu1 O2C C7C O1C -21(4) . .
Cu1 O2C C7C C1B 158(3) 7_676 .
Cu1 O2C C7C C1B 154(2) . .
Cu1 N2 C3' C4' -151(2) . .
Cu1 N2 C3' C31 34(6) . .
Cu1 N2A C3A' C4' -156.2(17) 7_676 .
Cu1 N2A C3A' C4' -150(5) . .
Cu1 N2A C3A' C31A 12(5) 7_676 .
Cu1 N2A C3A' C31A 18(8) . .
O1C Cu1 N1A N2A -106.9(18) 7_676 .
O1C Cu1 N1A C5' -150(15) 7_676 .
O1C Cu1 O2B Cu1 178(6) 7_676 7_676
O1C Cu1 O2B C7B -154(6) 7_676 .
O1C Cu1 O2C Cu1 179.4(18) 7_676 7_676
O1C Cu1 O2C C7C -171(2) 7_676 .
O1C Cu1 N2 N1 85(2) 7_676 .
O1C Cu1 N2 C3' -132(2) 7_676 .
O1C Cu1 N2A Cu1 -127.0(9) 7_676 7_676
O1C Cu1 N2A N1A 76(2) 7_676 .
O1C Cu1 N2A C3A' -138(6) 7_676 .
N1 N2 C3' C4' -10(5) . .
N1 N2 C3' C31 175(5) . .
N1A Cu1 O2B Cu1 -120.9(10) . 7_676
N1A Cu1 O2B C7B -93(5) . .
N1A Cu1 O2C Cu1 -116.4(9) . 7_676
N1A Cu1 O2C C7C -107(2) . .
N1A Cu1 N2 N1 -21(4) . .
N1A Cu1 N2 C3' 121(4) . .
N1A Cu1 N2A Cu1 156.5(19) . 7_676
N1A Cu1 N2A C3A' 146(7) . .
N1A N2A C3A' C4' -4(3) . .
N1A N2A C3A' C31A 163(4) . .
N1B N2B C3B' C4B' -5(3) . .
N1B N2B C3B' C31B 178(3) . .
N1C N2C C3C' C4B' -15(4) . .
N1C N2C C3C' C31C -170(5) . .
C1 C2 C3 C4 -6(3) . .
C1B C2B C3B C4B 6(4) . .
Cu2 Cu2 O2 C7A 3(2) 5_666 .
Cu2 Cu2 O2A C7 5(6) 5_666 .
Cu2 O2 C7A O1 33(4) 5_666 .
Cu2 O2 C7A O1 32(5) . .
Cu2 O2 C7A C1 -142(3) 5_666 .
Cu2 O2 C7A C1 -143(2) . .
Cu2 O2A C7 O1A 25(14) . .
Cu2 O2A C7 O1A 28(11) 5_666 .
Cu2 O2A C7 C1 -158(4) . .
Cu2 O2A C7 C1 -155.6(19) 5_666 .
Cu2 N2B C3B' C4B' 170.2(19) 6_665 .
Cu2 N2B C3B' C4B' 167.4(19) 2_656 .
Cu2 N2B C3B' C31B -10(5) 2_656 .
Cu2 N2B C3B' C31B -7(4) 6_665 .
Cu2 N2C C3C' C4B' 156(2) 6_665 .
Cu2 N2C C3C' C4B' 127(4) 2_656 .
Cu2 N2C C3C' C31C 0(7) 6_665 .
Cu2 N2C C3C' C31C -29(9) 2_656 .
O2 Cu2 O2 Cu2 -0.001(2) 5_666 5_666
O2 Cu2 O2 C7A 3(2) 5_666 .
O2 Cu2 O2A Cu2 1.0(12) 5_666 5_666
O2 Cu2 O2A Cu2 -178(3) . 5_666
O2 Cu2 O2A C7 6(7) 5_666 .
O2 Cu2 O2A C7 -173(7) . .
O2A Cu2 O2 Cu2 -9(10) 5_666 5_666
O2A Cu2 O2 Cu2 2(2) . 5_666
O2A Cu2 O2 C7A -6(12) 5_666 .
O2A Cu2 O2 C7A 5(3) . .
O2A Cu2 O2A Cu2 0.004(3) 5_666 5_666
O2A Cu2 O2A C7 5(6) 5_666 .
O2B Cu1 N1A N2A 81.1(19) . .
O2B Cu1 N1A N2A -75(2) 7_676 .
O2B Cu1 N1A C5' -119(15) 7_676 .
O2B Cu1 N1A C5' 38(15) . .
O2B Cu1 O2B Cu1 0.002(3) 7_676 7_676
O2B Cu1 O2B C7B 28(4) 7_676 .
O2B Cu1 O2C Cu1 0(2) . 7_676
O2B Cu1 O2C Cu1 0(37) 7_676 7_676
O2B Cu1 O2C C7C 10(38) 7_676 .
O2B Cu1 O2C C7C 9(3) . .
O2B Cu1 N2 N1 119(3) 7_676 .
O2B Cu1 N2 N1 -86(3) . .
O2B Cu1 N2 C3' -98(3) 7_676 .
O2B Cu1 N2 C3' 57(2) . .
O2B Cu1 N2A Cu1 62.2(9) . 7_676
O2B Cu1 N2A Cu1 -91.4(10) 7_676 7_676
O2B Cu1 N2A N1A 112(2) 7_676 .
O2B Cu1 N2A N1A -94(2) . .
O2B Cu1 N2A C3A' -102(6) 7_676 .
O2B Cu1 N2A C3A' 52(6) . .
O2C Cu1 N1A N2A -49(2) 7_676 .
O2C Cu1 N1A N2A 103(2) . .
O2C Cu1 N1A C5' -93(15) 7_676 .
O2C Cu1 N1A C5' 59(15) . .
O2C Cu1 O2B Cu1 0.0(13) 7_676 7_676
O2C Cu1 O2B Cu1 180(3) . 7_676
O2C Cu1 O2B C7B 28(5) 7_676 .
O2C Cu1 O2B C7B -152(6) . .
O2C Cu1 O2C Cu1 0.004(2) 7_676 7_676
O2C Cu1 O2C C7C 9(2) 7_676 .
O2C Cu1 N2 N1 -62(2) . .
O2C Cu1 N2 N1 145(2) 7_676 .
O2C Cu1 N2 C3' -73(2) 7_676 .
O2C Cu1 N2 C3' 80(2) . .
O2C Cu1 N2A Cu1 86.8(9) . 7_676
O2C Cu1 N2A Cu1 -65.6(8) 7_676 7_676
O2C Cu1 N2A N1A -70(2) . .
O2C Cu1 N2A N1A 138(2) 7_676 .
O2C Cu1 N2A C3A' -76(6) 7_676 .
O2C Cu1 N2A C3A' 76(6) . .
N2 Cu1 N1A N2A -34(3) . .
N2 Cu1 N1A C5' -77(13) . .
N2 Cu1 O2B Cu1 -104.8(10) . 7_676
N2 Cu1 O2B C7B -77(5) . .
N2 Cu1 O2C Cu1 -104.3(9) . 7_676
N2 Cu1 O2C C7C -95(2) . .
N2 Cu1 N2A Cu1 -175(2) . 7_676
N2 Cu1 N2A N1A 28(2) . .
N2 Cu1 N2A C3A' 174(8) . .
N2 N1 C5' N1A -22(4) . .
N2 N1 C5' C4' -1(5) . .
N2 N1 C5' C51 -180(3) . .
N2 C3' C4' C3A' 167(11) . .
N2 C3' C4' C4 -178(2) . .
N2 C3' C4' C5' 8(4) . .
N2A Cu1 N1A N2A 126(2) 7_676 .
N2A Cu1 N1A C5' 83(14) 7_676 .
N2A Cu1 N1A C5' -44(14) . .
N2A Cu1 O2B Cu1 -87.1(9) . 7_676
N2A Cu1 O2B Cu1 68.6(9) 7_676 7_676
N2A Cu1 O2B C7B -60(5) . .
N2A Cu1 O2B C7B 96(5) 7_676 .
N2A Cu1 O2C Cu1 -83.4(8) . 7_676
N2A Cu1 O2C Cu1 68.9(8) 7_676 7_676
N2A Cu1 O2C C7C 78(2) 7_676 .
N2A Cu1 O2C C7C -74(2) . .
N2A Cu1 N2 N1 -161(7) 7_676 .
N2A Cu1 N2 N1 -142(4) . .
N2A Cu1 N2 C3' 0(3) . .
N2A Cu1 N2 C3' -18(9) 7_676 .
N2A Cu1 N2A Cu1 0.002(2) 7_676 7_676
N2A Cu1 N2A N1A -156.5(19) 7_676 .
N2A Cu1 N2A C3A' -10(6) 7_676 .
N2A N1A C5' N1 161(8) . .
N2A N1A C5' C4' -1(4) . .
N2A N1A C5' C51 -172(4) . .
N2A C3A' C4' C3' -19(7) . .
N2A C3A' C4' C4 173(2) . .
N2A C3A' C4' C5' 5(4) . .
N2B N1B C5B' C4B' -11(4) . .
N2B N1B C5B' C51B 175(3) . .
N2B Cu2 O2 Cu2 87.0(9) 2_656 5_666
N2B Cu2 O2 Cu2 -65.6(8) 6_565 5_666
N2B Cu2 O2 C7A -63(2) 6_565 .
N2B Cu2 O2 C7A 90(2) 2_656 .
N2B Cu2 O2A Cu2 -64.4(9) 6_565 5_666
N2B Cu2 O2A Cu2 90.1(10) 2_656 5_666
N2B Cu2 O2A C7 -59(6) 6_565 .
N2B Cu2 O2A C7 95(6) 2_656 .
N2B C3B' C4B' C3C' -167(10) . .
N2B C3B' C4B' C4B -168(2) . .
N2B C3B' C4B' C4C' 34(3) . .
N2B C3B' C4B' C5B' -1(3) . .
N2C N1C C4C' C4B' 10(4) . .
N2C N1C C4C' C51C 179(5) . .
N2C Cu2 O2 Cu2 69.7(9) 2_656 5_666
N2C Cu2 O2 Cu2 -83.1(10) 6_565 5_666
N2C Cu2 O2 C7A -80(2) 6_565 .
N2C Cu2 O2 C7A 73(2) 2_656 .
N2C Cu2 O2A Cu2 71.4(9) 2_656 5_666
N2C Cu2 O2A Cu2 -82.8(10) 6_565 5_666
N2C Cu2 O2A C7 -78(6) 6_565 .
N2C Cu2 O2A C7 77(6) 2_656 .
N2C C3C' C4B' C3B' 0(6) . .
N2C C3C' C4B' C4B 180(2) . .
N2C C3C' C4B' C4C' 23(5) . .
N2C C3C' C4B' C5B' -17(5) . .
C2 C1 C6 C5 -2(3) . .
C2 C1 C7 O1A 22(5) . .
C2 C1 C7 O2A -156(3) . .
C2 C1 C7A O1 37(4) . .
C2 C1 C7A O2 -147(3) . .
C2 C3 C4 C4' 177.6(19) . .
C2 C3 C4 C5 2(3) . .
C2B C1B C6B C5B -3(4) . .
C2B C1B C7B O1B 140(4) . .
C2B C1B C7B O2B -40(5) . .
C2B C1B C7C Cu1 57(10) . 7_676
C2B C1B C7C O1C 151(3) . .
C2B C1B C7C O2C -24(4) . .
C2B C3B C4B C4B' 174.4(19) . .
C2B C3B C4B C5B -3(3) . .
C3 C4 C4' C3' 59(4) . .
C3 C4 C4' C3A' 65(3) . .
C3 C4 C4' C5' -128(3) . .
C3 C4 C5 C6 1(3) . .
C3' C4' C5' N1 -4(5) . .
C3' C4' C5' N1A 5(3) . .
C3' C4' C5' C51 173(5) . .
C3A' C4' C5' N1 -12(5) . .
C3A' C4' C5' N1A -3(4) . .
C3A' C4' C5' C51 166(5) . .
C3B C4B C4B' C3B' 115(3) . .
C3B C4B C4B' C3C' 115(3) . .
C3B C4B C4B' C4C' -92(3) . .
C3B C4B C4B' C5B' -50(3) . .
C3B C4B C5B C6B -3(3) . .
C3B' C4B' C4C' N1C -11(3) . .
C3B' C4B' C4C' C51C -180(5) . .
C3B' C4B' C5B' N1B 7(3) . .
C3B' C4B' C5B' C51B 178(5) . .
C3C' C4B' C4C' N1C -20(4) . .
C3C' C4B' C4C' C51C 171(6) . .
C3C' C4B' C5B' N1B 14(5) . .
C3C' C4B' C5B' C51B -175(5) . .
C4 C4' C5' N1 -180(3) . .
C4 C4' C5' N1A -171(2) . .
C4 C4' C5' C51 -2(6) . .
C4 C5 C6 C1 -1(3) . .
C4' C4 C5 C6 -174.6(16) . .
C4B C4B' C4C' N1C -173.3(18) . .
C4B C4B' C4C' C51C 18(7) . .
C4B C4B' C5B' N1B 177(2) . .
C4B C4B' C5B' C51B -12(6) . .
C4B C5B C6B C1B 6(3) . .
C4B' C4B C5B C6B -179.4(17) . .
C4C' N1C N2C Cu2 -161(3) . 2_656
C4C' N1C N2C Cu2 -169(2) . 6_665
C4C' N1C N2C C3C' 3(5) . .
C4C' C4B' C5B' N1B -71(4) . .
C4C' C4B' C5B' C51B 100(6) . .
C5 C4 C4' C3' -125(3) . .
C5 C4 C4' C3A' -120(3) . .
C5 C4 C4' C5' 48(3) . .
C5' N1 N2 Cu1 152(3) . .
C5' N1 N2 C3' 7(5) . .
C5' N1A N2A Cu1 160(3) . 7_676
C5' N1A N2A Cu1 172(3) . .
C5' N1A N2A C3A' 3(4) . .
C5B C4B C4B' C3B' -68(3) . .
C5B C4B C4B' C3C' -68(4) . .
C5B C4B C4B' C4C' 85(3) . .
C5B C4B C4B' C5B' 127(2) . .
C5B' N1B N2B Cu2 -164(2) . 2_656
C5B' N1B N2B Cu2 -163(3) . 6_665
C5B' N1B N2B C3B' 10(4) . .
C5B' C4B' C4C' N1C 96(4) . .
C5B' C4B' C4C' C51C -73(6) . .
C6 C1 C2 C3 6(3) . .
C6 C1 C7 O1A -146(3) . .
C6 C1 C7 O2A 36(5) . .
C6 C1 C7A O1 -154(3) . .
C6 C1 C7A O2 21(4) . .
C6B C1B C2B C3B -4(4) . .
C6B C1B C7B O1B -24(5) . .
C6B C1B C7B O2B 155(3) . .
C6B C1B C7C Cu1 -127(8) . 7_676
C6B C1B C7C O1C -33(5) . .
C6B C1B C7C O2C 152(3) . .
C7 C1 C2 C3 -163(3) . .
C7 C1 C6 C5 165(3) . .
C7 C1 C7A O1 -26(5) . .
C7 C1 C7A O2 149(8) . .
C7A C1 C2 C3 173(3) . .
C7A C1 C6 C5 -172(2) . .
C7A C1 C7 O1A 151(9) . .
C7A C1 C7 O2A -27(4) . .
C7B C1B C2B C3B -168(3) . .
C7B C1B C6B C5B 166(3) . .
C7B C1B C7C Cu1 -93(10) . 7_676
C7B C1B C7C O1C 1(4) . .
C7B C1B C7C O2C -174(7) . .
C7C Cu1 N1A N2A -84(2) 7_676 .
C7C Cu1 N1A C5' -128(15) 7_676 .
C7C Cu1 O2B Cu1 14(4) 7_676 7_676
C7C Cu1 O2B C7B 41(7) 7_676 .
C7C Cu1 O2C Cu1 137(10) 7_676 7_676
C7C Cu1 O2C C7C 146(9) 7_676 .
C7C Cu1 N2 N1 112(3) 7_676 .
C7C Cu1 N2 C3' -106(3) 7_676 .
C7C Cu1 N2A Cu1 -97.7(12) 7_676 7_676
C7C Cu1 N2A N1A 106(2) 7_676 .
C7C Cu1 N2A C3A' -108(6) 7_676 .
C7C C1B C2B C3B 173(3) . .
C7C C1B C6B C5B -178(3) . .
C7C C1B C7B O1B -179(7) . .
C7C C1B C7B O2B 1(4) . .
C31 C3' C4' C3A' -17(7) . .
C31 C3' C4' C4 -2(6) . .
C31 C3' C4' C5' -176(4) . .
C31A C3A' C4' C3' 177(13) . .
C31A C3A' C4' C4 9(6) . .
C31A C3A' C4' C5' -159(5) . .
C31B C3B' C4B' C3C' 10(7) . .
C31B C3B' C4B' C4B 9(5) . .
C31B C3B' C4B' C4C' -149(4) . .
C31B C3B' C4B' C5B' 175(3) . .
C31C C3C' C4B' C3B' 148(15) . .
C31C C3C' C4B' C4B -33(8) . .
C31C C3C' C4B' C4C' 171(7) . .
C31C C3C' C4B' C5B' 130(7) . .
